data_4083946
loop_
_publ_author_name
'N\'u\~nez, Rosario'
'Gonz\'alez-Campo, Ar\'antzazu'
'Vi\~nas, Clara'
'Teixidor, Francesc'
'Sillanp\"a\"a, Reijo'
'Kivek\"as, Raikko'

_publ_section_title
;
 Boron-Functionalized Carbosilanes:&#x00A0; Insertion of Carborane
 Clusters into Peripheral Silicon Atoms of Carbosilane Compounds
;
_journal_issue 26
_journal_name_full Organometallics
_journal_page_first 6351
_journal_paper_doi 10.1021/om050651+
_journal_volume 24
_journal_year 2005
_chemical_formula_moiety 'C24 H84 B40 Si5'
_chemical_formula_sum 'C24 H84 B40 Si5'
_chemical_formula_weight 945.76
_chemical_name_systematic
; 
 ? 
;
_space_group_IT_number 88
_symmetry_cell_setting tetragonal
_symmetry_space_group_name_Hall '-I 4ad'
_symmetry_space_group_name_H-M 'I 41/a :2'
_atom_sites_solution_hydrogens geom
_atom_sites_solution_primary direct
_atom_sites_solution_secondary difmap
_audit_creation_method SHELXL-97
_cell_angle_alpha 90.00
_cell_angle_beta 90.00
_cell_angle_gamma 90.00
_cell_formula_units_Z 4
_cell_length_a 20.7053(4)
_cell_length_b 20.7053(4)
_cell_length_c 13.5310(5)
_cell_measurement_reflns_used 2783
_cell_measurement_temperature 173(2)
_cell_measurement_theta_max 25.682
_cell_measurement_theta_min 2.91
_cell_volume 5800.9(3)
_computing_cell_refinement 'HKL Scalepack (Otwinowsky & Minor, 1997)'
_computing_data_collection 'Collect (Nonius BV, 1997-2000)'
_computing_data_reduction
;
HKL Denzo and Scalepack (Otwinowsky & Minor, 1997)
;
_computing_molecular_graphics 'SHELXTL/PC (Sheldrick, 1990)'
_computing_publication_material 'SHELXL-97 (Sheldrick, 1997)'
_computing_structure_refinement 'SHELXL-97 (Sheldrick, 1997)'
_computing_structure_solution 'SHELXS-97 (Sheldrick, 1990)'
_diffrn_ambient_temperature 173(2)
_diffrn_detector 'CCD plate'
_diffrn_detector_area_resol_mean 9
_diffrn_measured_fraction_theta_full 0.995
_diffrn_measured_fraction_theta_max 0.995
_diffrn_measurement_device '95mm CCD camera on \k-goniostat'
_diffrn_measurement_device_type KappaCCD
_diffrn_measurement_method '\f scans, and \w scans with \k offsets'
_diffrn_radiation_monochromator 'horizonally mounted graphite crystal'
_diffrn_radiation_probe x-ray
_diffrn_radiation_type Mok\a
_diffrn_radiation_wavelength 0.71073
_diffrn_reflns_av_R_equivalents 0.0530
_diffrn_reflns_av_sigmaI/netI 0.0812
_diffrn_reflns_limit_h_max 25
_diffrn_reflns_limit_h_min -25
_diffrn_reflns_limit_k_max 17
_diffrn_reflns_limit_k_min -17
_diffrn_reflns_limit_l_max 13
_diffrn_reflns_limit_l_min -16
_diffrn_reflns_number 4749
_diffrn_reflns_theta_full 25.68
_diffrn_reflns_theta_max 25.68
_diffrn_reflns_theta_min 3.31
_diffrn_source 'Enraf Nonius FR590'
_diffrn_standards_decay_% <1
_diffrn_standards_number 0
_exptl_absorpt_coefficient_mu 0.148
_exptl_absorpt_correction_type none
_exptl_crystal_colour colourless
_exptl_crystal_density_diffrn 1.083
_exptl_crystal_density_meas ?
_exptl_crystal_density_method 'not measured'
_exptl_crystal_description block
_exptl_crystal_F_000 1992
_exptl_crystal_size_max 0.28
_exptl_crystal_size_mid 0.26
_exptl_crystal_size_min 0.22
_refine_diff_density_max 0.213
_refine_diff_density_min -0.244
_refine_diff_density_rms 0.050
_refine_ls_extinction_method none
_refine_ls_goodness_of_fit_ref 1.099
_refine_ls_hydrogen_treatment constr
_refine_ls_matrix_type full
_refine_ls_number_parameters 158
_refine_ls_number_reflns 2748
_refine_ls_number_restraints 0
_refine_ls_restrained_S_all 1.099
_refine_ls_R_factor_all 0.1225
_refine_ls_R_factor_gt 0.0768
_refine_ls_shift/su_max 0.000
_refine_ls_shift/su_mean 0.000
_refine_ls_structure_factor_coef Fsqd
_refine_ls_weighting_details
;
 w=1/[\s^2^(Fo^2^)+(0.0522P)^2^+16.9050P] where P=(Fo^2^+2Fc^2^)/3
;
_refine_ls_weighting_scheme calc
_refine_ls_wR_factor_gt 0.1700
_refine_ls_wR_factor_ref 0.1874
_reflns_number_gt 1800
_reflns_number_total 2748
_reflns_threshold_expression >2sigma(I)
_cod_data_source_file om050651%2Bsi20050729_114837.cif
_cod_data_source_block compound_1
_cod_depositor_comments
;
The following automatic conversions were performed:

'_exptl_crystal_density_meas' value 'not measured' was changed to '?'
- the value is perceived as not measured.

Automatic conversion script
Id: cif_fix_values 3008 2015-01-20 13:52:24Z robertas 
;
_cod_original_sg_symbol_H-M 'I 41/a'
_cod_database_code 4083946

loop_
_symmetry_equiv_pos_as_xyz
'x, y, z'
'-x+1/2, -y, z+1/2'
'-y+3/4, x+1/4, z+1/4'
'y+3/4, -x+3/4, z+3/4'
'x+1/2, y+1/2, z+1/2'
'-x+1, -y+1/2, z+1'
'-y+5/4, x+3/4, z+3/4'
'y+5/4, -x+5/4, z+5/4'
'-x, -y, -z'
'x-1/2, y, -z-1/2'
'y-3/4, -x-1/4, -z-1/4'
'-y-3/4, x-3/4, -z-3/4'
'-x+1/2, -y+1/2, -z+1/2'
'x, y+1/2, -z'
'y-1/4, -x+1/4, -z+1/4'
'-y-1/4, x-1/4, -z-1/4'

loop_
_atom_site_label
_atom_site_type_symbol
_atom_site_fract_x
_atom_site_fract_y
_atom_site_fract_z
_atom_site_U_iso_or_equiv
_atom_site_adp_type
_atom_site_occupancy
_atom_site_calc_flag
_atom_site_refinement_flags
Si1 Si 0.0000 0.2500 0.1250 0.0301(5) Uani 1 d S
Si2 Si -0.19936(5) 0.31910(5) 0.01326(9) 0.0427(4) Uani 1 d .
C1 C -0.26027(15) 0.24943(16) 0.0159(3) 0.0319(8) Uani 1 d .
C2 C -0.2937(2) 0.2256(2) -0.0910(4) 0.0582(12) Uani 1 d .
H2 H -0.2809 0.2494 -0.1628 0.070 Uiso 1 calc R
B3 B -0.2401(2) 0.1774(2) -0.0321(4) 0.0498(13) Uani 1 d .
H3 H -0.1907 0.1679 -0.0625 0.060 Uiso 1 calc R
B4 B -0.2525(3) 0.1855(2) 0.0951(5) 0.075(2) Uani 1 d .
H4 H -0.2129 0.1810 0.1511 0.090 Uiso 1 calc R
B5 B -0.3155(3) 0.2421(3) 0.1093(4) 0.0641(16) Uani 1 d .
H5 H -0.3179 0.2756 0.1742 0.077 Uiso 1 calc R
B6 B -0.33957(19) 0.2661(2) -0.0067(4) 0.0447(12) Uani 1 d .
H6 H -0.3579 0.3163 -0.0193 0.054 Uiso 1 calc R
B7 B -0.3077(2) 0.1431(2) -0.0874(4) 0.0513(13) Uani 1 d .
H7 H -0.3047 0.1107 -0.1535 0.062 Uiso 1 calc R
B8 B -0.2824(3) 0.1177(2) 0.0296(5) 0.075(2) Uani 1 d .
H8 H -0.2625 0.0680 0.0417 0.090 Uiso 1 calc R
B9 B -0.3309(4) 0.1580(3) 0.1193(5) 0.102(3) Uani 1 d .
H9 H -0.3439 0.1350 0.1915 0.122 Uiso 1 calc R
B10 B -0.3852(3) 0.2083(3) 0.0553(5) 0.082(2) Uani 1 d .
H10 H -0.4347 0.2188 0.0847 0.099 Uiso 1 calc R
B11 B -0.3711(2) 0.1994(2) -0.0719(4) 0.0541(14) Uani 1 d .
H11 H -0.4106 0.2045 -0.1280 0.065 Uiso 1 calc R
B12 B -0.3652(3) 0.1317(3) 0.0063(4) 0.0662(17) Uani 1 d .
H12 H -0.4009 0.0912 0.0033 0.079 Uiso 1 calc R
C13 C -0.06993(16) 0.27098(17) 0.0427(3) 0.0350(9) Uani 1 d .
H13A H -0.0546 0.3019 -0.0080 0.042 Uiso 1 calc R
H13B H -0.0837 0.2313 0.0078 0.042 Uiso 1 calc R
C14 C -0.12902(17) 0.3002(2) 0.0937(3) 0.0460(10) Uani 1 d .
H14A H -0.1154 0.3406 0.1270 0.055 Uiso 1 calc R
H14B H -0.1435 0.2699 0.1457 0.055 Uiso 1 calc R
C15 C -0.1741(2) 0.3292(3) -0.1174(4) 0.0701(15) Uani 1 d .
H15A H -0.2107 0.3449 -0.1565 0.105 Uiso 1 calc R
H15B H -0.1595 0.2876 -0.1437 0.105 Uiso 1 calc R
H15C H -0.1386 0.3605 -0.1210 0.105 Uiso 1 calc R
C16 C -0.2398(2) 0.3928(2) 0.0609(5) 0.0797(18) Uani 1 d .
H16A H -0.2099 0.4294 0.0572 0.120 Uiso 1 calc R
H16B H -0.2527 0.3859 0.1298 0.120 Uiso 1 calc R
H16C H -0.2781 0.4020 0.0208 0.120 Uiso 1 calc R

loop_
_atom_site_aniso_label
_atom_site_aniso_U_11
_atom_site_aniso_U_22
_atom_site_aniso_U_33
_atom_site_aniso_U_23
_atom_site_aniso_U_13
_atom_site_aniso_U_12
Si1 0.0276(6) 0.0276(6) 0.0351(12) 0.000 0.000 0.000
Si2 0.0278(6) 0.0427(6) 0.0578(8) 0.0037(5) -0.0076(5) -0.0030(4)
C1 0.0268(18) 0.0346(19) 0.034(2) -0.0006(16) -0.0059(15) 0.0035(14)
C2 0.062(3) 0.058(3) 0.054(3) -0.007(2) -0.004(2) -0.013(2)
B3 0.039(3) 0.035(2) 0.075(4) -0.018(2) 0.007(2) 0.0098(19)
B4 0.108(5) 0.041(3) 0.075(4) 0.017(3) -0.056(4) -0.015(3)
B5 0.081(4) 0.069(4) 0.042(3) -0.015(3) 0.018(3) -0.033(3)
B6 0.024(2) 0.045(3) 0.065(4) -0.009(2) -0.008(2) 0.0039(17)
B7 0.064(3) 0.042(3) 0.048(3) -0.013(2) -0.001(3) -0.004(2)
B8 0.105(5) 0.031(3) 0.090(5) 0.008(3) -0.042(4) -0.006(3)
B9 0.184(8) 0.084(5) 0.037(3) 0.006(3) -0.001(4) -0.088(5)
B10 0.065(4) 0.091(5) 0.091(5) -0.041(4) 0.044(4) -0.040(3)
B11 0.046(3) 0.049(3) 0.067(4) -0.005(3) -0.021(3) -0.011(2)
B12 0.093(4) 0.059(3) 0.046(3) 0.001(3) 0.000(3) -0.039(3)
C13 0.0339(19) 0.036(2) 0.035(2) -0.0005(16) -0.0005(16) 0.0047(15)
C14 0.029(2) 0.063(3) 0.046(3) -0.006(2) -0.0010(18) -0.0028(17)
C15 0.057(3) 0.091(4) 0.062(3) 0.037(3) -0.014(2) -0.024(2)
C16 0.048(3) 0.049(3) 0.142(6) -0.014(3) -0.016(3) -0.003(2)

loop_
_atom_type_symbol
_atom_type_description
_atom_type_scat_dispersion_real
_atom_type_scat_dispersion_imag
_atom_type_scat_source
C C 0.0033 0.0016 'International Tables Vol C Tables 4.2.6.8 and 6.1.1.4'
H H 0.0000 0.0000 'International Tables Vol C Tables 4.2.6.8 and 6.1.1.4'
B B 0.0013 0.0007 'International Tables Vol C Tables 4.2.6.8 and 6.1.1.4'
Si Si 0.0817 0.0704 'International Tables Vol C Tables 4.2.6.8 and 6.1.1.4'

loop_
_geom_angle_atom_site_label_1
_geom_angle_atom_site_label_2
_geom_angle_atom_site_label_3
_geom_angle
_geom_angle_site_symmetry_1
_geom_angle_site_symmetry_3
C13 Si1 C13 110.60(11) 12_666 .
C13 Si1 C13 107.2(2) 12_666 15
C13 Si1 C13 110.60(11) . 15
C13 Si1 C13 110.60(11) 12_666 6_454
C13 Si1 C13 107.2(2) . 6_454
C13 Si1 C13 110.60(11) 15 6_454
C15 Si2 C16 111.4(3) . .
C15 Si2 C14 111.1(2) . .
C16 Si2 C14 108.8(2) . .
C15 Si2 C1 106.76(19) . .
C16 Si2 C1 108.40(18) . .
C14 Si2 C1 110.26(17) . .
C2 C1 B3 60.5(3) . .
C2 C1 B6 60.5(3) . .
B3 C1 B6 110.5(3) . .
C2 C1 B4 110.6(3) . .
B3 C1 B4 62.0(3) . .
B6 C1 B4 111.0(3) . .
C2 C1 B5 109.6(3) . .
B3 C1 B5 111.8(3) . .
B6 C1 B5 60.5(3) . .
B4 C1 B5 62.0(4) . .
C2 C1 Si2 118.5(3) . .
B3 C1 Si2 119.9(2) . .
B6 C1 Si2 118.6(2) . .
B4 C1 Si2 122.2(3) . .
B5 C1 Si2 121.4(3) . .
C1 C2 B3 59.8(2) . .
C1 C2 B6 60.5(2) . .
B3 C2 B6 109.9(4) . .
C1 C2 B11 110.4(3) . .
B3 C2 B11 110.8(4) . .
B6 C2 B11 62.1(3) . .
C1 C2 B7 109.5(3) . .
B3 C2 B7 60.9(3) . .
B6 C2 B7 111.9(4) . .
B11 C2 B7 61.8(3) . .
C1 C2 H2 121.4 . .
B3 C2 H2 120.9 . .
B6 C2 H2 119.7 . .
B11 C2 H2 119.4 . .
B7 C2 H2 119.8 . .
C1 B3 C2 59.7(2) . .
C1 B3 B8 108.8(4) . .
C2 B3 B8 108.5(3) . .
C1 B3 B7 109.2(3) . .
C2 B3 B7 60.7(3) . .
B8 B3 B7 60.6(3) . .
C1 B3 B4 59.9(3) . .
C2 B3 B4 108.1(3) . .
B8 B3 B4 61.3(3) . .
B7 B3 B4 110.2(4) . .
C1 B3 H3 121.6 . .
C2 B3 H3 121.9 . .
B8 B3 H3 121.0 . .
B7 B3 H3 120.3 . .
B4 B3 H3 120.9 . .
C1 B4 B3 58.1(3) . .
C1 B4 B9 106.4(4) . .
B3 B4 B9 106.8(4) . .
C1 B4 B5 59.0(3) . .
B3 B4 B5 106.3(4) . .
B9 B4 B5 60.7(4) . .
C1 B4 B8 105.5(4) . .
B3 B4 B8 58.8(3) . .
B9 B4 B8 60.8(4) . .
B5 B4 B8 108.8(4) . .
C1 B4 H4 123.9 . .
B3 B4 H4 123.4 . .
B9 B4 H4 121.6 . .
B5 B4 H4 121.5 . .
B8 B4 H4 121.8 . .
C1 B5 B6 59.6(3) . .
C1 B5 B4 59.0(3) . .
B6 B5 B4 107.9(4) . .
C1 B5 B10 106.0(4) . .
B6 B5 B10 59.9(3) . .
B4 B5 B10 107.3(4) . .
C1 B5 B9 105.3(4) . .
B6 B5 B9 107.5(4) . .
B4 B5 B9 59.3(4) . .
B10 B5 B9 59.7(4) . .
C1 B5 H5 123.6 . .
B6 B5 H5 121.5 . .
B4 B5 H5 122.0 . .
B10 B5 H5 122.3 . .
B9 B5 H5 122.8 . .
C2 B6 C1 58.9(2) . .
C2 B6 B5 107.9(3) . .
C1 B6 B5 59.9(3) . .
C2 B6 B10 106.7(3) . .
C1 B6 B10 107.3(4) . .
B5 B6 B10 61.2(3) . .
C2 B6 B11 59.1(3) . .
C1 B6 B11 106.7(3) . .
B5 B6 B11 109.7(4) . .
B10 B6 B11 60.2(3) . .
C2 B6 H6 122.9 . .
C1 B6 H6 122.8 . .
B5 B6 H6 120.4 . .
B10 B6 H6 121.8 . .
B11 B6 H6 121.6 . .
C2 B7 B3 58.4(3) . .
C2 B7 B8 105.8(3) . .
B3 B7 B8 59.4(3) . .
C2 B7 B12 105.5(4) . .
B3 B7 B12 106.8(4) . .
B8 B7 B12 60.5(4) . .
C2 B7 B11 58.5(3) . .
B3 B7 B11 106.1(3) . .
B8 B7 B11 108.3(4) . .
B12 B7 B11 60.0(3) . .
C2 B7 H7 124.0 . .
B3 B7 H7 123.0 . .
B8 B7 H7 121.7 . .
B12 B7 H7 122.2 . .
B11 B7 H7 122.1 . .
B3 B8 B7 59.9(3) . .
B3 B8 B12 106.7(4) . .
B7 B8 B12 59.9(3) . .
B3 B8 B4 59.9(3) . .
B7 B8 B4 108.6(4) . .
B12 B8 B4 107.4(4) . .
B3 B8 B9 106.2(4) . .
B7 B8 B9 107.8(4) . .
B12 B8 B9 59.9(4) . .
B4 B8 B9 59.0(4) . .
B3 B8 H8 122.7 . .
B7 B8 H8 121.2 . .
B12 B8 H8 122.2 . .
B4 B8 H8 121.8 . .
B9 B8 H8 122.6 . .
B4 B9 B10 107.9(4) . .
B4 B9 B12 108.0(5) . .
B10 B9 B12 60.2(4) . .
B4 B9 B5 60.0(3) . .
B10 B9 B5 59.8(4) . .
B12 B9 B5 108.0(5) . .
B4 B9 B8 60.2(4) . .
B10 B9 B8 107.6(4) . .
B12 B9 B8 59.6(4) . .
B5 B9 B8 107.8(4) . .
B4 B9 H9 121.6 . .
B10 B9 H9 121.8 . .
B12 B9 H9 121.7 . .
B5 B9 H9 121.8 . .
B8 B9 H9 122.0 . .
B6 B10 B11 60.6(3) . .
B6 B10 B9 107.3(4) . .
B11 B10 B9 108.3(4) . .
B6 B10 B5 58.8(3) . .
B11 B10 B5 108.1(4) . .
B9 B10 B5 60.5(4) . .
B6 B10 B12 107.9(4) . .
B11 B10 B12 59.9(3) . .
B9 B10 B12 60.2(4) . .
B5 B10 B12 108.6(5) . .
B6 B10 H10 122.3 . .
B11 B10 H10 121.4 . .
B9 B10 H10 121.7 . .
B5 B10 H10 121.7 . .
B12 B10 H10 121.5 . .
C2 B11 B10 105.7(4) . .
C2 B11 B12 106.1(4) . .
B10 B11 B12 60.4(4) . .
C2 B11 B6 58.8(2) . .
B10 B11 B6 59.3(3) . .
B12 B11 B6 107.3(4) . .
C2 B11 B7 59.7(3) . .
B10 B11 B7 108.0(4) . .
B12 B11 B7 59.6(3) . .
B6 B11 B7 107.5(3) . .
C2 B11 H11 123.4 . .
B10 B11 H11 122.2 . .
B12 B11 H11 122.2 . .
B6 B11 H11 122.4 . .
B7 B11 H11 121.6 . .
B7 B12 B11 60.4(3) . .
B7 B12 B8 59.6(3) . .
B11 B12 B8 107.8(4) . .
B7 B12 B10 108.0(4) . .
B11 B12 B10 59.6(4) . .
B8 B12 B10 107.9(4) . .
B7 B12 B9 108.1(4) . .
B11 B12 B9 107.5(4) . .
B8 B12 B9 60.5(4) . .
B10 B12 B9 59.6(4) . .
B7 B12 H12 121.6 . .
B11 B12 H12 121.9 . .
B8 B12 H12 121.7 . .
B10 B12 H12 122.0 . .
B9 B12 H12 121.8 . .
C14 C13 Si1 116.1(3) . .
C14 C13 H13A 108.3 . .
Si1 C13 H13A 108.3 . .
C14 C13 H13B 108.3 . .
Si1 C13 H13B 108.3 . .
H13A C13 H13B 107.4 . .
C13 C14 Si2 116.4(3) . .
C13 C14 H14A 108.2 . .
Si2 C14 H14A 108.2 . .
C13 C14 H14B 108.2 . .
Si2 C14 H14B 108.2 . .
H14A C14 H14B 107.3 . .
Si2 C15 H15A 109.5 . .
Si2 C15 H15B 109.5 . .
H15A C15 H15B 109.5 . .
Si2 C15 H15C 109.5 . .
H15A C15 H15C 109.5 . .
H15B C15 H15C 109.5 . .
Si2 C16 H16A 109.5 . .
Si2 C16 H16B 109.5 . .
H16A C16 H16B 109.5 . .
Si2 C16 H16C 109.5 . .
H16A C16 H16C 109.5 . .
H16B C16 H16C 109.5 . .

loop_
_geom_bond_atom_site_label_1
_geom_bond_atom_site_label_2
_geom_bond_distance
_geom_bond_site_symmetry_2
Si1 C13 1.878(3) 12_666
Si1 C13 1.878(3) .
Si1 C13 1.878(3) 15
Si1 C13 1.878(3) 6_454
Si2 C15 1.855(5) .
Si2 C16 1.856(5) .
Si2 C14 1.860(4) .
Si2 C1 1.916(4) .
C1 C2 1.678(6) .
C1 B3 1.680(5) .
C1 B6 1.705(5) .
C1 B4 1.711(6) .
C1 B5 1.711(6) .
C2 B3 1.692(7) .
C2 B6 1.705(6) .
C2 B11 1.712(6) .
C2 B7 1.733(6) .
C2 H2 1.1200 .
B3 B8 1.729(8) .
B3 B7 1.737(7) .
B3 B4 1.748(8) .
B3 H3 1.1200 .
B4 B9 1.751(10) .
B4 B5 1.763(9) .
B4 B8 1.771(7) .
B4 H4 1.1200 .
B5 B6 1.721(8) .
B5 B10 1.763(8) .
B5 B9 1.775(8) .
B5 H5 1.1200 .
B6 B10 1.741(7) .
B6 B11 1.763(6) .
B6 H6 1.1200 .
B7 B8 1.749(8) .
B7 B12 1.755(8) .
B7 B11 1.768(7) .
B7 H7 1.1200 .
B8 B12 1.766(9) .
B8 B9 1.782(11) .
B8 H8 1.1200 .
B9 B10 1.760(11) .
B9 B12 1.772(8) .
B9 H9 1.1200 .
B10 B11 1.756(9) .
B10 B12 1.770(8) .
B10 H10 1.1200 .
B11 B12 1.762(8) .
B11 H11 1.1200 .
B12 H12 1.1200 .
C13 C14 1.530(5) .
C13 H13A 0.9900 .
C13 H13B 0.9900 .
C14 H14A 0.9900 .
C14 H14B 0.9900 .
C15 H15A 0.9800 .
C15 H15B 0.9800 .
C15 H15C 0.9800 .
C16 H16A 0.9800 .
C16 H16B 0.9800 .
C16 H16C 0.9800 .
